data_1100310
loop_
_publ_author_name
'Clegg, W.'
'Harms, K.'
'Sheldrick, G. M.'
'von Kiedrowski, G.'
'Tietze, L. F.'

_publ_section_title
;
 (2S,6aR,10aR)-6,6,9-Trimethyl-1-oxo-2-phenylseleno-1,2,3,4,6a,7,8,9,10,10a-decahydro-6H-dibenzo[b,d]pyran
;
_journal_coden_ASTM ACBCAR
_journal_issue 12
_journal_name_full
;
 Acta Crystallographica, Section B: Structural Crystallography
 and Crystal Chemistry
;
_journal_page_first 3159
_journal_page_last 3162
_journal_paper_doi 10.1107/S0567740880011144
_journal_volume 36
_journal_year 1980
_chemical_formula_sum 'C22 H28 O2 Se'
_space_group_IT_number 4
_symmetry_cell_setting monoclinic
_symmetry_space_group_name_Hall 'P 2yb'
_symmetry_space_group_name_H-M 'P 1 21 1'
_cell_angle_alpha 90
_cell_angle_beta 114.62(4)
_cell_angle_gamma 90
_cell_formula_units_Z 2
_cell_length_a 10.298(3)
_cell_length_b 9.915(2)
_cell_length_c 10.835(2)
_cod_original_sg_symbol_H-M 'P 21'
_cod_original_formula_sum 'C22 H28 O2 Se1'
_cod_database_code 1100310

loop_
_symmetry_equiv_pos_site_id
_symmetry_equiv_pos_as_xyz
1 x,y,z
2 -x,1/2+y,-z

loop_
_atom_site_label
_atom_site_type_symbol
_atom_site_fract_x
_atom_site_fract_y
_atom_site_fract_z
Se1 Se 0.17630 0.25110 0.18220
C1 C 0.08430 0.08740 -0.06150
C2 C 0.08110 0.08960 0.07820
H2 H 0.13110 0.01040 0.12530
C3 C -0.07140 0.08860 0.06460
H31 H -0.11440 0.00350 0.02740
H32 H -0.07060 0.10010 0.15280
C4 C -0.15940 0.20100 -0.02780
H41 H -0.13620 0.28400 0.02230
H42 H -0.25870 0.18090 -0.05510
C41 C -0.13280 0.21840 -0.15310
O5 O -0.24290 0.28740 -0.24880
C6 C -0.25020 0.29030 -0.38780
C61 C -0.09920 0.31040 -0.37710
H61 H -0.06970 0.39420 -0.32910
C7 C -0.08880 0.32940 -0.51530
H71 H -0.14980 0.40250 -0.56400
H72 H -0.11920 0.24800 -0.56750
C8 C 0.06300 0.36070 -0.49250
H81 H 0.06770 0.36410 -0.57910
H82 H 0.08860 0.44710 -0.44900
C9 C 0.17000 0.25680 -0.40450
H9 H 0.14950 0.17200 -0.45150
C10 C 0.15500 0.23990 -0.27090
H105 H 0.21950 0.17080 -0.21810
H106 H 0.17860 0.32350 -0.22190
C101 C 0.00120 0.19960 -0.29600
H101 H -0.01950 0.11600 -0.34530
C102 C -0.01870 0.17120 -0.16810
O11 O 0.16760 0.01370 -0.08190
C12 C -0.32140 0.15980 -0.45600
H121 H -0.33060 0.16580 -0.54770
H122 H -0.41330 0.14220 -0.45660
H123 H -0.25710 0.08780 -0.41000
C13 C -0.34410 0.41300 -0.45020
H131 H -0.36580 0.41790 -0.54520
H132 H -0.29700 0.49440 -0.40620
H133 H -0.43100 0.40240 -0.43860
C14 C 0.32040 0.29300 -0.38120
H141 H 0.38650 0.22820 -0.32230
H142 H 0.33910 0.37980 -0.33820
H143 H 0.33130 0.29800 -0.46490
C1' C 0.35950 0.25630 0.16400
C2' C 0.43110 0.14460 0.15680
H2' H 0.39610 0.05560 0.16000
C3' C 0.55850 0.16740 0.14390
H3' H 0.61130 0.09140 0.13410
C4' C 0.60940 0.29310 0.14440
H4' H 0.69990 0.30560 0.14040
C5' C 0.53050 0.40320 0.15160
H5' H 0.56620 0.49240 0.15080
C6' C 0.40180 0.38630 0.15900
H6' H 0.34460 0.46190 0.16140

loop_
_atom_type_symbol
_atom_type_radius_bond
C 0.68
H 0.23
O 0.68
Se 1.22
